data_4027140
loop_
_publ_author_name
'Christian Reus'
'Nai-Wei Liu'
'Michael Bolte'
'Hans-Wolfram Lerner'
'Matthias Wagner'

_publ_section_title
;
 Synthesis of Bromo-, Boryl-, and Stannyl-Functionalized
 1,2-Bis(trimethylsilyl)benzenes via Diels-Alder or C-H Activation
 Reactions
;
_journal_name_full 'Journal of Organic Chemistry'
_journal_page_first 3518
_journal_page_last 3523
_journal_paper_doi 10.1021/jo3002936
_journal_volume 77
_journal_year 2012
_chemical_formula_moiety 'C19 H28 O Si2'
_chemical_formula_sum 'C19 H28 O Si2'
_chemical_formula_weight 328.59
_chemical_name_systematic ?
_space_group_IT_number 29
_symmetry_cell_setting orthorhombic
_symmetry_space_group_name_Hall 'P 2c -2ac'
_symmetry_space_group_name_H-M 'P c a 21'
_atom_sites_solution_hydrogens geom
_atom_sites_solution_primary direct
_atom_sites_solution_secondary difmap
_audit_creation_method SHELXL-97
_cell_angle_alpha 90.00
_cell_angle_beta 90.00
_cell_angle_gamma 90.00
_cell_formula_units_Z 4
_cell_length_a 10.4103(8)
_cell_length_b 21.643(2)
_cell_length_c 8.6754(9)
_cell_measurement_reflns_used 10251
_cell_measurement_temperature 173(2)
_cell_measurement_theta_max 26.1
_cell_measurement_theta_min 3.5
_cell_volume 1954.7(3)
_computing_cell_refinement 'X-Area (Stoe & Cie, 2001)'
_computing_data_collection 'X-Area (Stoe & Cie, 2001)'
_computing_data_reduction 'X-Area (Stoe & Cie, 2001)'
_computing_molecular_graphics 'XP (Sheldrick, 2008)'
_computing_publication_material SHELXL97
_computing_structure_refinement 'SHELXL97 (Sheldrick, 2008) '
_computing_structure_solution 'SHELXS97 (Sheldrick, 2008) '
_diffrn_ambient_temperature 173(2)
_diffrn_measured_fraction_theta_full 0.996
_diffrn_measured_fraction_theta_max 0.996
_diffrn_measurement_device_type 'STOE IPDS II two-circle-diffractometer'
_diffrn_measurement_method \w
_diffrn_radiation_monochromator graphite
_diffrn_radiation_source 'fine-focus sealed tube'
_diffrn_radiation_type MoK\a
_diffrn_radiation_wavelength 0.71073
_diffrn_reflns_av_R_equivalents 0.1118
_diffrn_reflns_av_sigmaI/netI 0.1174
_diffrn_reflns_limit_h_max 12
_diffrn_reflns_limit_h_min -10
_diffrn_reflns_limit_k_max 25
_diffrn_reflns_limit_k_min -25
_diffrn_reflns_limit_l_max 9
_diffrn_reflns_limit_l_min -10
_diffrn_reflns_number 14217
_diffrn_reflns_theta_full 25.00
_diffrn_reflns_theta_max 25.02
_diffrn_reflns_theta_min 3.44
_diffrn_standards_number 0
_exptl_absorpt_coefficient_mu 0.182
_exptl_absorpt_correction_T_max 0.9946
_exptl_absorpt_correction_T_min 0.9525
_exptl_absorpt_correction_type multi-scan
_exptl_absorpt_process_details 'MULABS (Spek, 2003; Blessing, 1995)'
_exptl_crystal_colour colourless
_exptl_crystal_density_diffrn 1.117
_exptl_crystal_description plate
_exptl_crystal_F_000 712
_exptl_crystal_size_max 0.27
_exptl_crystal_size_mid 0.13
_exptl_crystal_size_min 0.03
_refine_diff_density_max 0.561
_refine_diff_density_min -0.318
_refine_diff_density_rms 0.070
_refine_ls_abs_structure_details 'Flack H D (1983), Acta Cryst. A39, 876-881'
_refine_ls_abs_structure_Flack 0.1(2)
_refine_ls_extinction_method none
_refine_ls_goodness_of_fit_ref 1.035
_refine_ls_hydrogen_treatment constr
_refine_ls_matrix_type full
_refine_ls_number_parameters 199
_refine_ls_number_reflns 3283
_refine_ls_number_restraints 1
_refine_ls_restrained_S_all 1.035
_refine_ls_R_factor_all 0.0764
_refine_ls_R_factor_gt 0.0646
_refine_ls_shift/su_max 0.000
_refine_ls_shift/su_mean 0.000
_refine_ls_structure_factor_coef Fsqd
_refine_ls_weighting_details 'calc w=1/[\s^2^(Fo^2^)+(0.0687P)^2^] where P=(Fo^2^+2Fc^2^)/3'
_refine_ls_weighting_scheme calc
_refine_ls_wR_factor_gt 0.1424
_refine_ls_wR_factor_ref 0.1478
_reflns_number_gt 2710
_reflns_number_total 3283
_reflns_threshold_expression I>2\s(I)
_cod_data_source_file jo3002936_si_002_6.cif
_cod_data_source_block wa1343
_cod_database_code 4027140

loop_
_symmetry_equiv_pos_as_xyz
'x, y, z'
'-x, -y, z+1/2'
'x+1/2, -y, z'
'-x+1/2, y, z+1/2'

loop_
_atom_site_label
_atom_site_type_symbol
_atom_site_fract_x
_atom_site_fract_y
_atom_site_fract_z
_atom_site_U_iso_or_equiv
_atom_site_adp_type
_atom_site_occupancy
_atom_site_symmetry_multiplicity
_atom_site_calc_flag
_atom_site_refinement_flags
Si1 Si 0.45135(11) 0.24075(5) 0.59993(15) 0.0340(3) Uani 1 1 d .
C1A C 0.4976(5) 0.3129(2) 0.7050(6) 0.0440(12) Uani 1 1 d .
H1A1 H 0.5914 0.3162 0.7084 0.066 Uiso 1 1 calc R
H1A2 H 0.4637 0.3113 0.8104 0.066 Uiso 1 1 calc R
H1A3 H 0.4619 0.3488 0.6514 0.066 Uiso 1 1 calc R
C1B C 0.5238(6) 0.1766(2) 0.7190(7) 0.0500(13) Uani 1 1 d .
H1B1 H 0.5037 0.1367 0.6715 0.075 Uiso 1 1 calc R
H1B2 H 0.4880 0.1779 0.8235 0.075 Uiso 1 1 calc R
H1B3 H 0.6171 0.1820 0.7239 0.075 Uiso 1 1 calc R
C1C C 0.2712(4) 0.2361(2) 0.6003(8) 0.0530(12) Uani 1 1 d .
H1C1 H 0.2439 0.1984 0.5468 0.080 Uiso 1 1 calc R
H1C2 H 0.2356 0.2722 0.5473 0.080 Uiso 1 1 calc R
H1C3 H 0.2400 0.2352 0.7068 0.080 Uiso 1 1 calc R
Si2 Si 0.51463(12) 0.10864(5) 0.32347(18) 0.0371(3) Uani 1 1 d .
C2A C 0.3602(5) 0.0896(2) 0.4235(8) 0.0547(14) Uani 1 1 d .
H2A1 H 0.2886 0.1092 0.3689 0.082 Uiso 1 1 calc R
H2A2 H 0.3633 0.1050 0.5298 0.082 Uiso 1 1 calc R
H2A3 H 0.3479 0.0447 0.4244 0.082 Uiso 1 1 calc R
C2B C 0.6566(5) 0.0739(2) 0.4206(8) 0.0549(14) Uani 1 1 d .
H2B1 H 0.7348 0.0854 0.3646 0.082 Uiso 1 1 calc R
H2B2 H 0.6479 0.0288 0.4216 0.082 Uiso 1 1 calc R
H2B3 H 0.6618 0.0892 0.5267 0.082 Uiso 1 1 calc R
C2C C 0.4991(6) 0.0709(2) 0.1293(8) 0.0587(16) Uani 1 1 d .
H2C1 H 0.4256 0.0886 0.0743 0.088 Uiso 1 1 calc R
H2C2 H 0.4859 0.0264 0.1427 0.088 Uiso 1 1 calc R
H2C3 H 0.5776 0.0780 0.0697 0.088 Uiso 1 1 calc R
O1 O 0.6612(3) 0.56809(12) 0.0138(4) 0.0348(7) Uani 1 1 d .
C1 C 0.5894(4) 0.31827(18) 0.1939(5) 0.0282(8) Uani 1 1 d .
C2 C 0.5379(4) 0.30460(16) 0.3408(5) 0.0282(8) Uani 1 1 d .
H2 H 0.5172 0.3381 0.4072 0.034 Uiso 1 1 calc R
C3 C 0.5160(4) 0.24453(18) 0.3937(6) 0.0311(9) Uani 1 1 d .
C4 C 0.5427(4) 0.19416(18) 0.2935(5) 0.0304(9) Uani 1 1 d .
C5 C 0.5981(5) 0.20866(18) 0.1503(5) 0.0357(10) Uani 1 1 d .
H5 H 0.6200 0.1755 0.0834 0.043 Uiso 1 1 calc R
C6 C 0.6226(4) 0.26851(17) 0.1008(6) 0.0341(9) Uani 1 1 d .
H6 H 0.6620 0.2754 0.0036 0.041 Uiso 1 1 calc R
C11 C 0.6089(4) 0.38318(17) 0.1428(5) 0.0295(9) Uani 1 1 d .
C12 C 0.5326(4) 0.4313(2) 0.1988(6) 0.0332(9) Uani 1 1 d .
H12 H 0.4665 0.4221 0.2708 0.040 Uiso 1 1 calc R
C13 C 0.5503(4) 0.49179(18) 0.1526(5) 0.0299(9) Uani 1 1 d .
H13 H 0.4967 0.5236 0.1921 0.036 Uiso 1 1 calc R
C14 C 0.6476(4) 0.50592(18) 0.0473(5) 0.0289(9) Uani 1 1 d .
C15 C 0.7226(5) 0.45936(19) -0.0118(5) 0.0377(10) Uani 1 1 d .
H15 H 0.7884 0.4687 -0.0840 0.045 Uiso 1 1 calc R
C16 C 0.7023(4) 0.39932(18) 0.0336(6) 0.0369(10) Uani 1 1 d .
H16 H 0.7536 0.3676 -0.0105 0.044 Uiso 1 1 calc R
C17 C 0.7661(4) 0.5858(2) -0.0845(6) 0.0407(11) Uani 1 1 d .
H17A H 0.7642 0.6306 -0.1006 0.061 Uiso 1 1 calc R
H17B H 0.7579 0.5647 -0.1841 0.061 Uiso 1 1 calc R
H17C H 0.8475 0.5741 -0.0360 0.061 Uiso 1 1 calc R

loop_
_atom_site_aniso_label
_atom_site_aniso_U_11
_atom_site_aniso_U_22
_atom_site_aniso_U_33
_atom_site_aniso_U_23
_atom_site_aniso_U_13
_atom_site_aniso_U_12
Si1 0.0322(6) 0.0399(6) 0.0299(6) 0.0051(5) 0.0038(6) 0.0015(5)
C1A 0.067(3) 0.043(2) 0.022(2) -0.0006(18) 0.006(2) 0.004(2)
C1B 0.056(3) 0.049(3) 0.045(3) 0.009(2) -0.003(3) 0.003(2)
C1C 0.034(2) 0.071(3) 0.053(3) 0.008(3) 0.014(3) 0.006(2)
Si2 0.0317(6) 0.0337(5) 0.0458(8) 0.0019(6) -0.0004(6) -0.0017(5)
C2A 0.044(3) 0.046(3) 0.074(4) 0.001(2) 0.004(3) -0.013(2)
C2B 0.044(3) 0.046(3) 0.075(4) 0.013(2) -0.002(3) 0.004(2)
C2C 0.057(3) 0.045(3) 0.074(5) -0.014(3) 0.005(3) -0.012(2)
O1 0.0373(17) 0.0346(14) 0.0323(18) 0.0042(12) 0.0043(14) -0.0008(12)
C1 0.0258(19) 0.035(2) 0.024(2) -0.0014(16) -0.0033(17) -0.0003(16)
C2 0.027(2) 0.0353(18) 0.022(2) -0.0009(16) -0.0043(17) 0.0026(14)
C3 0.018(2) 0.038(2) 0.037(2) 0.0010(17) -0.0036(17) 0.0001(16)
C4 0.026(2) 0.040(2) 0.026(2) 0.0007(16) -0.0118(18) 0.0028(16)
C5 0.039(3) 0.036(2) 0.032(2) -0.0018(17) -0.0029(18) 0.0014(18)
C6 0.036(2) 0.039(2) 0.028(2) -0.001(2) -0.002(2) 0.0005(16)
C11 0.026(2) 0.037(2) 0.026(2) 0.0002(16) -0.0045(16) -0.0003(16)
C12 0.0213(19) 0.041(2) 0.037(3) -0.0026(18) -0.0004(19) 0.0016(16)
C13 0.026(2) 0.037(2) 0.027(2) 0.0004(16) 0.0009(17) 0.0040(16)
C14 0.026(2) 0.0318(19) 0.029(2) 0.0024(15) -0.0071(17) -0.0009(16)
C15 0.040(3) 0.039(2) 0.034(3) 0.0046(18) 0.0068(19) 0.004(2)
C16 0.036(2) 0.035(2) 0.039(3) 0.0011(18) 0.008(2) 0.0068(18)
C17 0.032(2) 0.040(2) 0.050(3) 0.0105(19) 0.003(2) -0.0027(18)

loop_
_atom_type_symbol
_atom_type_description
_atom_type_scat_dispersion_real
_atom_type_scat_dispersion_imag
_atom_type_scat_source
C C 0.0033 0.0016 'International Tables Vol C Tables 4.2.6.8 and 6.1.1.4'
H H 0.0000 0.0000 'International Tables Vol C Tables 4.2.6.8 and 6.1.1.4'
O O 0.0106 0.0060 'International Tables Vol C Tables 4.2.6.8 and 6.1.1.4'
Si Si 0.0817 0.0704 'International Tables Vol C Tables 4.2.6.8 and 6.1.1.4'

loop_
_geom_angle_atom_site_label_1
_geom_angle_atom_site_label_2
_geom_angle_atom_site_label_3
_geom_angle
C1A Si1 C1C 107.5(2)
C1A Si1 C1B 104.1(2)
C1C Si1 C1B 111.0(3)
C1A Si1 C3 109.2(2)
C1C Si1 C3 110.8(2)
C1B Si1 C3 113.8(2)
Si1 C1A H1A1 109.5
Si1 C1A H1A2 109.5
H1A1 C1A H1A2 109.5
Si1 C1A H1A3 109.5
H1A1 C1A H1A3 109.5
H1A2 C1A H1A3 109.5
Si1 C1B H1B1 109.5
Si1 C1B H1B2 109.5
H1B1 C1B H1B2 109.5
Si1 C1B H1B3 109.5
H1B1 C1B H1B3 109.5
H1B2 C1B H1B3 109.5
Si1 C1C H1C1 109.5
Si1 C1C H1C2 109.5
H1C1 C1C H1C2 109.5
Si1 C1C H1C3 109.5
H1C1 C1C H1C3 109.5
H1C2 C1C H1C3 109.5
C2B Si2 C2A 112.5(3)
C2B Si2 C2C 107.4(3)
C2A Si2 C2C 104.2(3)
C2B Si2 C4 109.6(2)
C2A Si2 C4 114.3(2)
C2C Si2 C4 108.4(2)
Si2 C2A H2A1 109.5
Si2 C2A H2A2 109.5
H2A1 C2A H2A2 109.5
Si2 C2A H2A3 109.5
H2A1 C2A H2A3 109.5
H2A2 C2A H2A3 109.5
Si2 C2B H2B1 109.5
Si2 C2B H2B2 109.5
H2B1 C2B H2B2 109.5
Si2 C2B H2B3 109.5
H2B1 C2B H2B3 109.5
H2B2 C2B H2B3 109.5
Si2 C2C H2C1 109.5
Si2 C2C H2C2 109.5
H2C1 C2C H2C2 109.5
Si2 C2C H2C3 109.5
H2C1 C2C H2C3 109.5
H2C2 C2C H2C3 109.5
C14 O1 C17 117.5(3)
C6 C1 C2 117.1(4)
C6 C1 C11 121.7(4)
C2 C1 C11 121.2(3)
C3 C2 C1 123.5(4)
C3 C2 H2 118.2
C1 C2 H2 118.2
C2 C3 C4 118.8(4)
C2 C3 Si1 113.8(3)
C4 C3 Si1 127.4(3)
C5 C4 C3 116.7(4)
C5 C4 Si2 113.8(3)
C3 C4 Si2 129.5(3)
C6 C5 C4 123.9(4)
C6 C5 H5 118.1
C4 C5 H5 118.1
C5 C6 C1 119.8(5)
C5 C6 H6 120.1
C1 C6 H6 120.1
C12 C11 C16 116.4(4)
C12 C11 C1 121.5(4)
C16 C11 C1 122.1(4)
C13 C12 C11 122.0(4)
C13 C12 H12 119.0
C11 C12 H12 119.0
C12 C13 C14 119.6(4)
C12 C13 H13 120.2
C14 C13 H13 120.2
C15 C14 O1 125.2(4)
C15 C14 C13 119.7(4)
O1 C14 C13 115.1(4)
C14 C15 C16 119.9(4)
C14 C15 H15 120.0
C16 C15 H15 120.0
C15 C16 C11 122.4(4)
C15 C16 H16 118.8
C11 C16 H16 118.8
O1 C17 H17A 109.5
O1 C17 H17B 109.5
H17A C17 H17B 109.5
O1 C17 H17C 109.5
H17A C17 H17C 109.5
H17B C17 H17C 109.5

loop_
_geom_bond_atom_site_label_1
_geom_bond_atom_site_label_2
_geom_bond_distance
Si1 C1A 1.871(5)
Si1 C1C 1.879(5)
Si1 C1B 1.887(5)
Si1 C3 1.914(5)
C1A H1A1 0.9800
C1A H1A2 0.9800
C1A H1A3 0.9800
C1B H1B1 0.9800
C1B H1B2 0.9800
C1B H1B3 0.9800
C1C H1C1 0.9800
C1C H1C2 0.9800
C1C H1C3 0.9800
Si2 C2B 1.860(5)
Si2 C2A 1.873(5)
Si2 C2C 1.879(7)
Si2 C4 1.892(4)
C2A H2A1 0.9800
C2A H2A2 0.9800
C2A H2A3 0.9800
C2B H2B1 0.9800
C2B H2B2 0.9800
C2B H2B3 0.9800
C2C H2C1 0.9800
C2C H2C2 0.9800
C2C H2C3 0.9800
O1 C14 1.384(5)
O1 C17 1.437(5)
C1 C6 1.390(6)
C1 C2 1.414(6)
C1 C11 1.487(5)
C2 C3 1.397(5)
C2 H2 0.9500
C3 C4 1.422(6)
C4 C5 1.405(6)
C5 C6 1.388(6)
C5 H5 0.9500
C6 H6 0.9500
C11 C12 1.396(6)
C11 C16 1.402(6)
C12 C13 1.382(6)
C12 H12 0.9500
C13 C14 1.398(6)
C13 H13 0.9500
C14 C15 1.374(6)
C15 C16 1.374(6)
C15 H15 0.9500
C16 H16 0.9500
C17 H17A 0.9800
C17 H17B 0.9800
C17 H17C 0.9800

loop_
_geom_torsion_atom_site_label_1
_geom_torsion_atom_site_label_2
_geom_torsion_atom_site_label_3
_geom_torsion_atom_site_label_4
_geom_torsion
C6 C1 C2 C3 -1.9(6)
C11 C1 C2 C3 179.1(4)
C1 C2 C3 C4 -2.1(6)
C1 C2 C3 Si1 177.9(3)
C1A Si1 C3 C2 -23.6(4)
C1C Si1 C3 C2 94.7(3)
C1B Si1 C3 C2 -139.4(3)
C1A Si1 C3 C4 156.4(4)
C1C Si1 C3 C4 -85.3(4)
C1B Si1 C3 C4 40.6(5)
C2 C3 C4 C5 4.2(6)
Si1 C3 C4 C5 -175.8(3)
C2 C3 C4 Si2 -175.8(3)
Si1 C3 C4 Si2 4.2(6)
C2B Si2 C4 C5 92.0(4)
C2A Si2 C4 C5 -140.7(4)
C2C Si2 C4 C5 -24.9(4)
C2B Si2 C4 C3 -88.0(4)
C2A Si2 C4 C3 39.3(5)
C2C Si2 C4 C3 155.1(4)
C3 C4 C5 C6 -2.6(6)
Si2 C4 C5 C6 177.4(3)
C4 C5 C6 C1 -1.4(7)
C2 C1 C6 C5 3.6(6)
C11 C1 C6 C5 -177.4(4)
C6 C1 C11 C12 153.1(4)
C2 C1 C11 C12 -28.0(6)
C6 C1 C11 C16 -25.4(6)
C2 C1 C11 C16 153.5(4)
C16 C11 C12 C13 -1.7(6)
C1 C11 C12 C13 179.7(4)
C11 C12 C13 C14 -0.3(7)
C17 O1 C14 C15 -3.3(6)
C17 O1 C14 C13 175.3(4)
C12 C13 C14 C15 1.5(6)
C12 C13 C14 O1 -177.2(4)
O1 C14 C15 C16 178.0(4)
C13 C14 C15 C16 -0.5(7)
C14 C15 C16 C11 -1.7(7)
C12 C11 C16 C15 2.7(7)
C1 C11 C16 C15 -178.7(4)
